data_4129210
loop_
_publ_author_name
'Mao, Lingling'
'Teicher, Samuel M. L.'
'Stoumpos, Constantinos C.'
'Kennard, Rhys M.'
'DeCrescent, Ryan A.'
'Wu, Guang'
'Schuller, Jon A.'
'Chabinyc, Michael L.'
'Cheetham, Anthony K.'
'Seshadri, Ram'

_publ_section_title
;
 Chemical and Structural Diversity of Hybrid Layered Double Perovskite
 Halides.
;
_journal_name_full 'Journal of the American Chemical Society'
_journal_paper_doi 10.1021/jacs.9b09945
_journal_year 2019
_chemical_formula_moiety '0.5(Ag2 Bi1.04 Br14 Cs2 In0.96), C6 H20 N2'
_chemical_formula_sum 'C6 H20 Ag Bi0.52 Br7 Cs In0.48 N2'
_chemical_formula_weight 1084.17
_space_group_crystal_system monoclinic
_space_group_IT_number 11
_space_group_name_Hall '-P 2yb'
_space_group_name_H-M_alt 'P 1 21/m 1'
_atom_sites_solution_hydrogens geom
_audit_creation_date 2019-08-20
_audit_creation_method
;
Olex2 1.2
(compiled 2018.05.29 svn.r3508 for OlexSys, GUI svn.r5506)
;
_cell_angle_alpha 90
_cell_angle_beta 102.60(3)
_cell_angle_gamma 90
_cell_formula_units_Z 2
_cell_length_a 8.008(10)
_cell_length_b 7.877(9)
_cell_length_c 18.31(2)
_cell_measurement_reflns_used 474
_cell_measurement_temperature 293(2)
_cell_measurement_theta_max 23.72
_cell_measurement_theta_min 2.28
_cell_volume 1127(2)
_computing_molecular_graphics 'Olex2 (Dolomanov et al., 2009)'
_computing_publication_material 'Olex2 (Dolomanov et al., 2009)'
_computing_structure_refinement 'XL (Sheldrick, 2008)'
_diffrn_ambient_temperature 293
_diffrn_measured_fraction_theta_full 0.984
_diffrn_measured_fraction_theta_max 0.984
_diffrn_measurement_device_type 'Bruker APEX-II CCD'
_diffrn_measurement_method '\f and \w scans'
_diffrn_radiation_type MoK\a
_diffrn_radiation_wavelength 0.71073
_diffrn_reflns_av_R_equivalents 0.0740
_diffrn_reflns_av_unetI/netI 0.1142
_diffrn_reflns_Laue_measured_fraction_full 0.984
_diffrn_reflns_Laue_measured_fraction_max 0.984
_diffrn_reflns_limit_h_max 9
_diffrn_reflns_limit_h_min -9
_diffrn_reflns_limit_k_max 9
_diffrn_reflns_limit_k_min -7
_diffrn_reflns_limit_l_max 21
_diffrn_reflns_limit_l_min -19
_diffrn_reflns_number 4216
_diffrn_reflns_point_group_measured_fraction_full 0.984
_diffrn_reflns_point_group_measured_fraction_max 0.984
_diffrn_reflns_theta_full 24.868
_diffrn_reflns_theta_max 24.868
_diffrn_reflns_theta_min 2.279
_exptl_absorpt_coefficient_mu 19.398
_exptl_absorpt_correction_type none
_exptl_crystal_colour yellow
_exptl_crystal_density_diffrn 3.194
_exptl_crystal_description plate
_exptl_crystal_F_000 967
_refine_diff_density_max 3.264
_refine_diff_density_min -4.436
_refine_diff_density_rms 0.419
_refine_ls_extinction_method none
_refine_ls_goodness_of_fit_ref 1.160
_refine_ls_hydrogen_treatment constr
_refine_ls_matrix_type full
_refine_ls_number_parameters 77
_refine_ls_number_reflns 2092
_refine_ls_number_restraints 13
_refine_ls_restrained_S_all 1.157
_refine_ls_R_factor_all 0.1908
_refine_ls_R_factor_gt 0.1313
_refine_ls_shift/su_max 0.274
_refine_ls_shift/su_mean 0.016
_refine_ls_structure_factor_coef Fsqd
_refine_ls_weighting_details 'w=1/[\s^2^(Fo^2^)+231.3979P] where P=(Fo^2^+2Fc^2^)/3'
_refine_ls_weighting_scheme calc
_refine_ls_wR_factor_gt 0.2581
_refine_ls_wR_factor_ref 0.2802
_reflns_Friedel_coverage 0.000
_reflns_number_gt 1305
_reflns_number_total 2092
_reflns_threshold_expression 'I > 2\s(I)'
_cod_data_source_file ja9b09945_si_005.cif
_cod_data_source_block p21m
_cod_database_code 4129210
_shelx_shelxl_version_number 2014/7
_shelx_space_group_comment
;
The symmetry employed for this shelxl refinement is uniquely defined
by the following loop, which should always be used as a source of
symmetry information in preference to the above space-group names.
They are only intended as comments.
;
_olex2_refinement_description
;
1. Fixed Uiso
 At 1.2 times of:
  All C(H,H) groups, All N(H,H,H) groups
 At 1.5 times of:
  All C(H,H,H) groups
2. Shared sites
{Bi1, In1}
3. Restrained distances
 N0AA-C1 = C1-C2
 1.5 with sigma of 0.02
 C1-C2 = C2-C3
 1.5 with sigma of 0.02
 N2-C4
 1.5 with sigma of 0.02
 N2-C4 = C4-C5
 1.5 with sigma of 0.02
 C4-C5 = C5-C6
 1.5 with sigma of 0.02
 N0AA-C2
 2.457 with sigma of 0.04
 C1-C3
 2.457 with sigma of 0.04
 N2-C5
 2.298 with sigma of 0.04
 C4-C6
 2.457 with sigma of 0.04
4. Uiso/Uaniso restraints and constraints
Uiso(N0AA) = Uiso(C1) = Uiso(C2) = Uiso(C3)
Uiso(N0AA) = Uiso(N2) = Uiso(C4)
Uiso(N2) = Uiso(C4) = Uiso(C6)
Uiso(N2) = Uiso(C4) = Uiso(C5) = Uiso(C6)
Uanis(Bi1) = Uanis(In1)
5. Others
 Sof(In1)=0.5*(1-FVAR(2))
 Sof(Bi1)=0.5*FVAR(2)
 Fixed Sof: H(0.5) HA(0.5) HB(0.5) HC(0.5) HD(0.5) HE(0.5) HF(0.5) HG(0.5)
 HH(0.5) HI(0.5) H4A(0.5) H4B(0.5) H2C(0.5) H2B(0.5) H2A(0.5) H6A(0.5) H6C(0.5)
 H6B(0.5) H5B(0.5) H5A(0.5)
6.a Secondary CH2 refined with riding coordinates:
 C2(HC,HD), C1(HH,HI), C4(H4A,H4B), C5(H5B,H5A)
6.b Idealised Me refined as rotating group:
 N0AA(H,HA,HB), C3(HE,HF,HG), N2(H2C,H2B,H2A), C6(H6A,H6C,H6B)
;
_olex2_submission_special_instructions 'No special instructions were received'

loop_
_space_group_symop_operation_xyz
'x, y, z'
'-x, y+1/2, -z'
'-x, -y, -z'
'x, -y-1/2, z'

loop_
_atom_site_label
_atom_site_type_symbol
_atom_site_fract_x
_atom_site_fract_y
_atom_site_fract_z
_atom_site_U_iso_or_equiv
_atom_site_adp_type
_atom_site_occupancy
_atom_site_site_symmetry_order
_atom_site_calc_flag
_atom_site_refinement_flags_posn
_atom_site_refinement_flags_adp
_atom_site_refinement_flags_occupancy
_atom_site_disorder_assembly
_atom_site_disorder_group
Bi1 Bi 0.3200(4) 0.2500 0.15043(18) 0.0315(11) Uani 0.52(3) 2 d S T P . .
In1 In 0.3200(4) 0.2500 0.15043(18) 0.0315(11) Uani 0.48(3) 2 d S T P . .
Ag2 Ag 0.1667(5) 0.2500 -0.1650(3) 0.0408(13) Uani 1 2 d S T P . .
Br4 Br 0.5770(6) 0.5000(7) 0.1626(3) 0.0651(16) Uani 1 1 d . . . . .
Br5 Br 0.0684(6) 0.4995(6) 0.1373(3) 0.0539(14) Uani 1 1 d . . . . .
Br6 Br 0.2831(7) 0.2500 -0.0024(4) 0.0455(17) Uani 1 2 d S T P . .
Br1 Br 0.3480(10) 0.2500 0.3054(5) 0.078(3) Uani 1 2 d S T P . .
Cs1 Cs 0.7419(6) 0.2500 0.0004(3) 0.0558(12) Uani 1 2 d S T P . .
Br0A Br 0.0434(11) 0.2500 -0.3121(5) 0.092(3) Uani 1 2 d S T P . .
N0AA N 0.890(13) 0.2500 0.275(4) 0.18(2) Uiso 1 2 d DS T P . .
H H 0.9762 0.2828 0.2532 0.212 Uiso 0.5 1 calc GR . . A -1
HA H 0.8009 0.3235 0.2626 0.212 Uiso 0.5 1 calc GR . . A -1
HB H 0.8550 0.1436 0.2597 0.212 Uiso 0.5 1 calc GR . . A -1
C2 C 0.809(10) 0.2500 0.398(5) 0.18(2) Uiso 1 2 d DS T P . .
HC H 0.7370 0.1481 0.3842 0.212 Uiso 0.5 1 calc R . . . .
HD H 0.7370 0.3519 0.3842 0.212 Uiso 0.5 1 calc R . . . .
C3 C 0.882(15) 0.2500 0.481(5) 0.18(2) Uiso 1 2 d DS T P . .
HE H 0.7895 0.2689 0.5079 0.266 Uiso 0.5 1 calc GR . . B -1
HF H 0.9668 0.3408 0.4939 0.266 Uiso 0.5 1 calc GR . . B -1
HG H 0.9363 0.1403 0.4963 0.266 Uiso 0.5 1 calc GR . . B -1
C1 C 0.953(9) 0.2500 0.358(5) 0.18(2) Uiso 1 2 d DS T P . .
HH H 1.0253 0.3516 0.3735 0.212 Uiso 0.5 1 calc R . . . .
HI H 1.0253 0.1484 0.3735 0.212 Uiso 0.5 1 calc R . . . .
C4 C 0.513(10) 0.7500 0.330(5) 0.18(2) Uiso 1 2 d DS T P . .
H4A H 0.5823 0.6475 0.3258 0.212 Uiso 0.5 1 calc R . . . .
H4B H 0.5823 0.8525 0.3258 0.212 Uiso 0.5 1 calc R . . . .
N2 N 0.350(12) 0.7500 0.272(4) 0.18(2) Uiso 1 2 d DS T P . .
H2C H 0.2626 0.7867 0.2923 0.212 Uiso 0.5 1 calc GR . . C -1
H2B H 0.3266 0.6428 0.2536 0.212 Uiso 0.5 1 calc GR . . C -1
H2A H 0.3600 0.8205 0.2334 0.212 Uiso 0.5 1 calc GR . . C -1
C6 C 0.598(14) 0.7500 0.466(5) 0.18(2) Uiso 1 2 d DS T P . .
H6A H 0.6252 0.6330 0.4831 0.266 Uiso 0.5 1 calc GR . . D -1
H6C H 0.5695 0.8163 0.5072 0.266 Uiso 0.5 1 calc GR . . D -1
H6B H 0.6979 0.8007 0.4517 0.266 Uiso 0.5 1 calc GR . . D -1
C5 C 0.449(10) 0.7500 0.401(4) 0.18(2) Uiso 1 2 d DS T P . .
H5B H 0.3778 0.6482 0.4024 0.212 Uiso 0.5 1 calc R . . . .
H5A H 0.3778 0.8518 0.4024 0.212 Uiso 0.5 1 calc R . . . .

loop_
_atom_site_aniso_label
_atom_site_aniso_U_11
_atom_site_aniso_U_22
_atom_site_aniso_U_33
_atom_site_aniso_U_23
_atom_site_aniso_U_13
_atom_site_aniso_U_12
Bi1 0.0321(17) 0.0183(15) 0.048(2) 0.000 0.0163(13) 0.000
In1 0.0321(17) 0.0183(15) 0.048(2) 0.000 0.0163(13) 0.000
Ag2 0.0135(19) 0.035(3) 0.074(4) 0.000 0.010(2) 0.000
Br4 0.050(3) 0.055(3) 0.094(4) 0.001(3) 0.022(3) -0.015(3)
Br5 0.047(3) 0.038(3) 0.081(4) -0.002(3) 0.023(3) 0.013(2)
Br6 0.033(3) 0.067(4) 0.038(4) 0.000 0.010(3) 0.000
Br1 0.050(4) 0.122(8) 0.059(5) 0.000 0.003(4) 0.000
Cs1 0.056(3) 0.052(2) 0.060(3) 0.000 0.014(2) 0.000
Br0A 0.051(5) 0.144(9) 0.079(6) 0.000 0.012(4) 0.000

loop_
_atom_type_symbol
_atom_type_description
_atom_type_scat_dispersion_real
_atom_type_scat_dispersion_imag
_atom_type_scat_source
C C 0.0033 0.0016 'International Tables Vol C Tables 4.2.6.8 and 6.1.1.4'
H H 0.0000 0.0000 'International Tables Vol C Tables 4.2.6.8 and 6.1.1.4'
Ag Ag -0.8971 1.1015 'International Tables Vol C Tables 4.2.6.8 and 6.1.1.4'
Bi Bi -4.1077 10.2566 'International Tables Vol C Tables 4.2.6.8 and 6.1.1.4'
Br Br -0.2901 2.4595 'International Tables Vol C Tables 4.2.6.8 and 6.1.1.4'
Cs Cs -0.3680 2.1192 'International Tables Vol C Tables 4.2.6.8 and 6.1.1.4'
In In -0.7276 1.3100 'International Tables Vol C Tables 4.2.6.8 and 6.1.1.4'
N N 0.0061 0.0033 'International Tables Vol C Tables 4.2.6.8 and 6.1.1.4'

loop_
_geom_angle_atom_site_label_1
_geom_angle_atom_site_label_2
_geom_angle_atom_site_label_3
_geom_angle
_geom_angle_site_symmetry_1
_geom_angle_site_symmetry_3
Br4 Bi1 Br4 88.5(3) . 4_565
Br5 Bi1 Br4 90.91(18) . .
Br5 Bi1 Br4 90.91(18) 4_565 4_565
Br5 Bi1 Br4 179.27(19) . 4_565
Br5 Bi1 Br4 179.27(19) 4_565 .
Br5 Bi1 Br5 89.7(2) . 4_565
Br5 Bi1 Br1 89.07(18) 4_565 .
Br5 Bi1 Br1 89.07(18) . .
Br6 Bi1 Br4 89.71(17) . .
Br6 Bi1 Br4 89.71(17) . 4_565
Br6 Bi1 Br5 89.84(17) . 4_565
Br6 Bi1 Br5 89.84(17) . .
Br6 Bi1 Br1 178.5(2) . .
Br1 Bi1 Br4 91.40(19) . 4_565
Br1 Bi1 Br4 91.40(19) . .
Br4 Ag2 Br4 87.9(3) 3_665 2_645
Br4 Ag2 Br5 169.1(3) 3_665 2_545
Br4 Ag2 Br5 169.1(3) 2_645 3_565
Br4 Ag2 Br5 91.17(18) 2_645 2_545
Br4 Ag2 Br5 91.17(18) 3_665 3_565
Br4 Ag2 Br6 85.15(19) 3_665 .
Br4 Ag2 Br6 85.15(19) 2_645 .
Br5 Ag2 Br5 87.7(2) 2_545 3_565
Br5 Ag2 Br6 83.96(17) 2_545 .
Br5 Ag2 Br6 83.96(17) 3_565 .
Br0A Ag2 Br4 97.1(2) . 3_665
Br0A Ag2 Br4 97.1(2) . 2_645
Br0A Ag2 Br5 93.8(2) . 2_545
Br0A Ag2 Br5 93.8(2) . 3_565
Br0A Ag2 Br6 176.9(3) . .
Bi1 Br4 Ag2 176.4(3) . 3_665
Bi1 Br4 Cs1 87.06(17) . 3_665
Bi1 Br4 Cs1 87.20(17) . .
Ag2 Br4 Cs1 90.67(19) 3_665 3_665
Ag2 Br4 Cs1 89.91(17) 3_665 .
Cs1 Br4 Cs1 87.07(16) 3_665 .
Bi1 Br5 Ag2 165.2(2) . 3_565
Bi1 Br5 Cs1 94.22(17) . 1_455
Bi1 Br5 Cs1 92.14(15) . 3_665
Ag2 Br5 Cs1 95.18(17) 3_565 1_455
Ag2 Br5 Cs1 97.75(17) 3_565 3_665
Cs1 Br5 Cs1 98.66(16) 1_455 3_665
Bi1 Br6 Ag2 167.9(3) . .
Bi1 Br6 Cs1 95.8(2) . .
Bi1 Br6 Cs1 89.14(12) . 3_665
Bi1 Br6 Cs1 89.14(12) . 3_655
Ag2 Br6 Cs1 90.22(13) . 3_655
Ag2 Br6 Cs1 96.33(19) . .
Ag2 Br6 Cs1 90.22(13) . 3_665
Cs1 Br6 Cs1 93.02(11) . 3_665
Cs1 Br6 Cs1 173.9(2) 3_655 3_665
Cs1 Br6 Cs1 93.02(11) . 3_655
Br4 Cs1 Br4 92.93(16) 3_665 .
Br4 Cs1 Br4 122.27(15) 2_645 .
Br4 Cs1 Br4 58.68(19) 4_565 .
Br4 Cs1 Br4 122.27(15) 3_665 4_565
Br4 Cs1 Br4 92.93(16) 2_645 4_565
Br4 Cs1 Br4 59.01(19) 2_645 3_665
Br4 Cs1 Cs1 46.31(11) 4_565 3_655
Br4 Cs1 Cs1 90.90(16) 3_665 3_655
Br4 Cs1 Cs1 46.63(12) 2_645 3_655
Br4 Cs1 Cs1 90.47(15) . 3_655
Br5 Cs1 Br4 61.84(14) 3_665 3_665
Br5 Cs1 Br4 92.47(18) 3_665 2_645
Br5 Cs1 Br4 174.48(17) 2_645 .
Br5 Cs1 Br4 174.48(17) 3_665 4_565
Br5 Cs1 Br4 62.85(13) 4_665 4_565
Br5 Cs1 Br4 173.59(17) 1_655 2_645
Br5 Cs1 Br4 118.87(13) 3_665 .
Br5 Cs1 Br4 173.59(17) 4_665 3_665
Br5 Cs1 Br4 118.60(13) 1_655 3_665
Br5 Cs1 Br4 93.22(18) 1_655 4_565
Br5 Cs1 Br4 93.22(18) 4_665 .
Br5 Cs1 Br4 118.87(13) 2_645 4_565
Br5 Cs1 Br4 92.47(18) 2_645 3_665
Br5 Cs1 Br4 62.85(13) 1_655 .
Br5 Cs1 Br4 118.60(13) 4_665 2_645
Br5 Cs1 Br4 61.84(14) 2_645 2_645
Br5 Cs1 Br5 113.35(16) 1_655 2_645
Br5 Cs1 Br5 63.05(18) 1_655 4_665
Br5 Cs1 Br5 113.35(16) 4_665 3_665
Br5 Cs1 Br5 81.34(16) 4_665 2_645
Br5 Cs1 Br5 81.34(16) 1_655 3_665
Br5 Cs1 Br5 63.07(17) 2_645 3_665
Br5 Cs1 Br6 60.83(12) 3_665 3_665
Br5 Cs1 Br6 60.07(13) 1_655 3_665
Br5 Cs1 Br6 123.05(17) 4_665 3_665
Br5 Cs1 Br6 123.85(17) 3_665 3_655
Br5 Cs1 Br6 123.85(17) 2_645 3_665
Br5 Cs1 Br6 123.05(17) 1_655 3_655
Br5 Cs1 Br6 60.83(12) 2_645 3_655
Br5 Cs1 Br6 60.07(13) 4_665 3_655
Br5 Cs1 Cs1 90.56(12) 2_645 3_655
Br5 Cs1 Cs1 139.09(18) 3_665 3_655
Br5 Cs1 Cs1 139.49(19) 1_655 3_655
Br5 Cs1 Cs1 90.83(12) 4_665 3_655
Br6 Cs1 Br4 118.24(18) 3_655 3_665
Br6 Cs1 Br4 58.56(13) 3_665 .
Br6 Cs1 Br4 118.24(18) 3_665 2_645
Br6 Cs1 Br4 58.56(13) 3_655 4_565
Br6 Cs1 Br4 59.31(14) 3_655 2_645
Br6 Cs1 Br4 117.19(17) 3_665 4_565
Br6 Cs1 Br4 60.94(14) . 2_645
Br6 Cs1 Br4 59.31(14) 3_665 3_665
Br6 Cs1 Br4 61.33(13) . .
Br6 Cs1 Br4 60.94(14) . 3_665
Br6 Cs1 Br4 61.33(13) . 4_565
Br6 Cs1 Br4 117.19(17) 3_655 .
Br6 Cs1 Br5 122.65(15) . 3_665
Br6 Cs1 Br5 123.99(15) . 1_655
Br6 Cs1 Br5 122.65(15) . 2_645
Br6 Cs1 Br5 123.99(15) . 4_665
Br6 Cs1 Br6 86.98(11) . 3_655
Br6 Cs1 Br6 173.9(2) 3_655 3_665
Br6 Cs1 Br6 86.98(11) . 3_665
Br6 Cs1 Cs1 41.48(9) 3_655 3_655
Br6 Cs1 Cs1 45.50(9) . 3_655
Br6 Cs1 Cs1 132.47(18) 3_665 3_655
C1 C2 C3 109(3) . .
N0AA C1 C2 112(3) . .
C5 C4 N2 102(3) . .
C4 C5 C6 109(3) . .

loop_
_geom_bond_atom_site_label_1
_geom_bond_atom_site_label_2
_geom_bond_distance
_geom_bond_site_symmetry_2
Bi1 Br4 2.822(6) 4_565
Bi1 Br4 2.822(6) .
Bi1 Br5 2.787(5) 4_565
Bi1 Br5 2.787(5) .
Bi1 Br6 2.749(8) .
Bi1 Br1 2.797(10) .
Ag2 Br4 2.837(6) 2_645
Ag2 Br4 2.837(6) 3_665
Ag2 Br5 2.848(5) 3_565
Ag2 Br5 2.848(5) 2_545
Ag2 Br6 2.920(9) .
Ag2 Br0A 2.660(11) .
Br4 Ag2 2.837(6) 3_665
Br4 Cs1 3.998(8) 3_665
Br4 Cs1 4.019(8) .
Br5 Ag2 2.848(5) 3_565
Br5 Cs1 3.758(7) 1_455
Br5 Cs1 3.773(7) 3_665
Br6 Cs1 3.944(4) 3_655
Br6 Cs1 3.944(4) 3_665
Br6 Cs1 3.663(8) .
Cs1 Br4 3.998(8) 2_645
Cs1 Br4 4.019(8) 4_565
Cs1 Br4 3.998(8) 3_665
Cs1 Br5 3.773(7) 3_665
Cs1 Br5 3.758(7) 1_655
Cs1 Br5 3.758(7) 4_665
Cs1 Br5 3.773(7) 2_645
Cs1 Br6 3.944(4) 3_655
Cs1 Br6 3.944(4) 3_665
Cs1 Cs1 5.522(8) 3_655
N0AA C1 1.49(2) .
C2 C3 1.50(2) .
C2 C1 1.495(14) .
C4 N2 1.497(14) .
C4 C5 1.496(14) .
C6 C5 1.50(2) .
